data_4022051
loop_
_publ_author_name
'Takashi Emura'
'Toru Esaki'
'Kazutaka Tachibana'
'Makoto Shimizu'

_publ_contact_author_address
;Komakado 1-135
Gotemba
SHIZUOKA 412-8513
JAPAN
;
_publ_contact_author_email emuratks@chugai-pharm.co.jp
_publ_contact_author_fax xx81-550-87-5326
_publ_contact_author_name 'Takeshi Emura'
_publ_contact_author_phone xx81-550-87-3411
_publ_section_title
;
 Efficient Asymmetric Synthesis of Novel Gastrin Receptor
 Antagonist AG-041R via Highly Stereoselective Alkylation
 of Oxindole Enolates
;
_journal_name_full 'Journal of Organic Chemistry'
_journal_page_first 8559
_journal_page_last 8564
_journal_paper_doi 10.1021/jo061541v
_journal_volume 71
_journal_year 2006
_chemical_absolute_configuration rm
_chemical_formula_sum 'C30 H39 N3 O5'
_chemical_formula_weight 521.64
_chemical_name_systematic
; 
 ? 
;
_space_group_IT_number 19
_symmetry_space_group_name_Hall 'P 2ac 2ab'
_symmetry_space_group_name_H-M 'P 21 21 21'
_atom_sites_solution_hydrogens geom
_atom_sites_solution_primary direct
_atom_sites_solution_secondary difmap
_audit_creation_method SHELXL-97
_cell_angle_alpha 90.00
_cell_angle_beta 90.00
_cell_angle_gamma 90.00
_cell_formula_units_Z 4
_cell_length_a 8.161(3)
_cell_length_b 10.241(4)
_cell_length_c 34.890(12)
_cell_measurement_temperature 108(2)
_cell_volume 2916.0(19)
_computing_cell_refinement HKL2000
_computing_data_collection HKL2000
_computing_data_reduction HKL2000
_computing_molecular_graphics Mercury
_computing_structure_refinement 'SHELXL-97 (Sheldrick, 1997)'
_computing_structure_solution 'SHELXS-97 (Sheldrick, 1990)'
_diffrn_ambient_temperature 108(2)
_diffrn_measured_fraction_theta_full 0.996
_diffrn_measured_fraction_theta_max 0.866
_diffrn_measurement_device_type RAXIS-V
_diffrn_radiation_monochromator silicone
_diffrn_radiation_source 'synchrotron radiation SPring8 BL32B2'
_diffrn_radiation_wavelength 0.70000
_diffrn_reflns_av_R_equivalents 0.0000
_diffrn_reflns_av_sigmaI/netI 0.0154
_diffrn_reflns_limit_h_max 11
_diffrn_reflns_limit_h_min 0
_diffrn_reflns_limit_k_max 13
_diffrn_reflns_limit_k_min 0
_diffrn_reflns_limit_l_max 44
_diffrn_reflns_limit_l_min 0
_diffrn_reflns_number 3810
_diffrn_reflns_theta_full 25.00
_diffrn_reflns_theta_max 28.55
_diffrn_reflns_theta_min 2.04
_exptl_absorpt_coefficient_mu 0.081
_exptl_crystal_density_diffrn 1.188
_exptl_crystal_density_method 'not measured'
_exptl_crystal_F_000 1120
_refine_diff_density_max 0.399
_refine_diff_density_min -0.364
_refine_diff_density_rms 0.073
_refine_ls_extinction_coef 0.063(3)
_refine_ls_extinction_expression Fc^*^=kFc[1+0.001xFc^2^\l^3^/sin(2\q)]^-1/4^
_refine_ls_extinction_method SHELXL
_refine_ls_goodness_of_fit_ref 1.047
_refine_ls_hydrogen_treatment mixed
_refine_ls_matrix_type full
_refine_ls_number_parameters 374
_refine_ls_number_reflns 3810
_refine_ls_number_restraints 0
_refine_ls_restrained_S_all 1.047
_refine_ls_R_factor_all 0.0409
_refine_ls_R_factor_gt 0.0407
_refine_ls_shift/su_max 0.001
_refine_ls_shift/su_mean 0.000
_refine_ls_structure_factor_coef Fsqd
_refine_ls_weighting_details 'calc w=1/[\s^2^(Fo^2^)+(0.0796P)^2^+0.6361P] where P=(Fo^2^+2Fc^2^)/3'
_refine_ls_weighting_scheme calc
_refine_ls_wR_factor_gt 0.1058
_refine_ls_wR_factor_ref 0.1062
_reflns_number_gt 3770
_reflns_number_total 3810
_reflns_threshold_expression >2sigma(I)
_cod_data_source_file jo061541vsi20060725_082644.cif
_cod_database_code 4022051

loop_
_symmetry_equiv_pos_as_xyz
'x, y, z'
'x+1/2, -y+1/2, -z'
'-x, y+1/2, -z+1/2'
'-x+1/2, -y, z+1/2'

loop_
_atom_site_label
_atom_site_type_symbol
_atom_site_fract_x
_atom_site_fract_y
_atom_site_fract_z
_atom_site_U_iso_or_equiv
_atom_site_adp_type
_atom_site_occupancy
_atom_site_symmetry_multiplicity
_atom_site_calc_flag
_atom_site_refinement_flags
O1 O -1.09984(16) 0.10023(13) 0.85326(3) 0.0200(3) Uani 1 1 d .
O2 O -0.70364(14) 0.01156(11) 0.69960(3) 0.0140(2) Uani 1 1 d .
O3 O -0.87846(15) -0.20166(10) 0.75407(3) 0.0134(2) Uani 1 1 d .
O4 O -0.92586(17) -0.06659(13) 0.84570(3) 0.0224(3) Uani 1 1 d .
O5 O -0.74837(16) -0.29036(12) 0.83879(4) 0.0214(3) Uani 1 1 d .
H5 H -0.8020(19) -0.221(2) 0.8420(7) 0.026 Uiso 1 1 calc R
N6 N -0.66293(16) -0.09409(12) 0.78274(3) 0.0101(3) Uani 1 1 d .
N7 N -0.94830(15) 0.06585(12) 0.72668(3) 0.0097(2) Uani 1 1 d .
H7 H -1.0507 0.0897 0.7229 0.012 Uiso 1 1 calc R
N8 N -0.90837(17) 0.10161(14) 0.66264(3) 0.0159(3) Uani 1 1 d .
H8 H -1.0087 0.1327 0.6639 0.019 Uiso 1 1 calc R
C9 C -0.84172(18) 0.05702(14) 0.69625(4) 0.0101(3) Uani 1 1 d .
C10 C -0.7432(2) 0.25259(15) 0.78686(4) 0.0124(3) Uani 1 1 d .
H10 H -0.826(2) 0.3043(14) 0.78076(16) 0.015 Uiso 1 1 calc R
C11 C -0.48232(19) 0.08525(16) 0.80795(4) 0.0142(3) Uani 1 1 d .
H11 H -0.396(2) 0.0289(15) 0.8156(2) 0.017 Uiso 1 1 calc R
C12 C -0.75335(18) 0.11868(14) 0.78113(4) 0.0091(3) Uani 1 1 d .
C13 C -1.04605(17) 0.03627(15) 0.79016(4) 0.0104(3) Uani 1 1 d .
H13A H -1.1015(9) 0.1186(12) 0.78668(7) 0.012 Uiso 1 1 calc R
H13B H -1.1186(11) -0.0317(10) 0.78131(14) 0.012 Uiso 1 1 calc R
C14 C -0.81212(18) -0.10241(14) 0.76572(4) 0.0089(3) Uani 1 1 d .
C15 C -0.4709(2) 0.22097(16) 0.81274(4) 0.0169(3) Uani 1 1 d .
H15 H -0.371(2) 0.2581(9) 0.8234(3) 0.020 Uiso 1 1 calc R
C16 C -0.62440(19) 0.03697(14) 0.79158(4) 0.0102(3) Uani 1 1 d .
C17 C -0.8331(2) 0.10288(15) 0.62628(4) 0.0135(3) Uani 1 1 d .
C18 C -1.01464(18) 0.01650(14) 0.83238(4) 0.0109(3) Uani 1 1 d .
C19 C -0.89040(17) 0.03544(13) 0.76509(4) 0.0078(3) Uani 1 1 d .
C20 C -0.5817(2) -0.25885(17) 0.83097(5) 0.0181(3) Uani 1 1 d .
H20A H -0.5117(11) -0.3391(13) 0.83464(8) 0.022 Uiso 1 1 calc R
H20B H -0.5431(6) -0.1902(11) 0.8497(3) 0.022 Uiso 1 1 calc R
C21 C -1.0870(2) 0.09086(18) 0.89524(4) 0.0197(4) Uani 1 1 d .
H21 H -0.999(2) 0.0217(17) 0.90240(18) 0.024 Uiso 1 1 calc R
C22 C -1.0338(2) 0.22403(18) 0.90998(5) 0.0199(4) Uani 1 1 d .
H22 H -1.112(2) 0.2853(17) 0.9016(2) 0.024 Uiso 1 1 calc R
C23 C -0.7000(2) 0.02452(17) 0.61658(4) 0.0158(3) Uani 1 1 d .
H23 H -0.6500(12) -0.0306(13) 0.6355(4) 0.019 Uiso 1 1 calc R
C24 C -0.5607(2) -0.20830(15) 0.79015(4) 0.0138(3) Uani 1 1 d .
H24A H -0.4438(18) -0.1850(4) 0.78587(8) 0.017 Uiso 1 1 calc R
H24B H -0.5901(5) -0.2787(11) 0.7718(3) 0.017 Uiso 1 1 calc R
C25 C -1.2530(2) 0.0476(2) 0.91009(5) 0.0237(4) Uani 1 1 d .
H25A H -1.2794(6) -0.0376(16) 0.8998(2) 0.028 Uiso 1 1 calc R
H25B H -1.3363(16) 0.1084(11) 0.90167(17) 0.028 Uiso 1 1 calc R
C26 C -0.5987(2) 0.30365(15) 0.80259(4) 0.0166(3) Uani 1 1 d .
H26 H -0.5880(3) 0.396(2) 0.80633(10) 0.020 Uiso 1 1 calc R
C27 C -0.6401(2) 0.02669(18) 0.57923(5) 0.0214(3) Uani 1 1 d .
H27 H -0.546(2) -0.0274(14) 0.57268(18) 0.026 Uiso 1 1 calc R
C28 C -1.0388(3) 0.2223(2) 0.95420(5) 0.0263(4) Uani 1 1 d .
H28A H -0.9512(17) 0.1630(11) 0.96395(19) 0.032 Uiso 1 1 calc R
H28B H -1.0158(5) 0.3119(17) 0.96404(19) 0.032 Uiso 1 1 calc R
C29 C -0.8432(3) 0.18228(19) 0.56128(5) 0.0268(4) Uani 1 1 d .
H29 H -0.8970(14) 0.2401(15) 0.5411(5) 0.032 Uiso 1 1 calc R
C30 C -0.9037(2) 0.18320(18) 0.59842(5) 0.0217(4) Uani 1 1 d .
H30 H -0.993(2) 0.2384(15) 0.60492(18) 0.026 Uiso 1 1 calc R
C31 C -1.2509(3) 0.0416(2) 0.95400(5) 0.0267(4) Uani 1 1 d .
H31 H -1.163(2) -0.0217(17) 0.9619(2) 0.032 Uiso 1 1 calc R
C32 C -0.7114(3) 0.10458(19) 0.55095(5) 0.0239(4) Uani 1 1 d .
C33 C -0.8660(2) 0.2668(2) 0.89392(5) 0.0305(4) Uani 1 1 d .
H33 H -0.8756(4) 0.2666(2) 0.8665(8) 0.037 Uiso 1 1 calc R
C34 C -1.4130(3) -0.0075(3) 0.96981(6) 0.0390(5) Uani 1 1 d .
H34A H -1.4363(12) -0.0930(16) 0.9593(4) 0.047 Uiso 1 1 calc R
H34B H -1.4996(15) 0.0523(13) 0.9627(5) 0.047 Uiso 1 1 calc R
H34C H -1.4065(8) -0.0131(17) 0.9975(5) 0.047 Uiso 1 1 calc R
C35 C -0.6473(3) 0.1026(3) 0.51035(6) 0.0408(5) Uani 1 1 d .
H35A H -0.689(2) 0.0271(17) 0.4973(3) 0.049 Uiso 1 1 calc R
H35B H -0.530(2) 0.0993(19) 0.51075(6) 0.049 Uiso 1 1 calc R
H35C H -0.682(2) 0.1802(16) 0.4972(3) 0.049 Uiso 1 1 calc R
C36 C -1.2042(3) 0.1766(2) 0.96950(5) 0.0307(4) Uani 1 1 d .
H36A H -1.2891(16) 0.2402(12) 0.96217(14) 0.037 Uiso 1 1 calc R
H36B H -1.1999(3) 0.1732(2) 0.9977(5) 0.037 Uiso 1 1 calc R
C37 C -0.7251(3) 0.1758(3) 0.90393(8) 0.0436(6) Uani 1 1 d .
H37A H -0.7094(15) 0.1745(15) 0.9322(5) 0.052 Uiso 1 1 calc R
H37B H -0.6231(18) 0.2072(12) 0.8914(5) 0.052 Uiso 1 1 calc R
H37C H -0.7507(11) 0.0861(16) 0.8948(5) 0.052 Uiso 1 1 calc R
C38 C -0.8216(3) 0.4056(3) 0.90565(8) 0.0464(6) Uani 1 1 d .
H38A H -0.731(2) 0.4397(10) 0.8883(5) 0.056 Uiso 1 1 calc R
H38B H -0.782(2) 0.4059(4) 0.9333(5) 0.056 Uiso 1 1 calc R
H38C H -0.9220(18) 0.4640(11) 0.9032(5) 0.056 Uiso 1 1 calc R

loop_
_atom_site_aniso_label
_atom_site_aniso_U_11
_atom_site_aniso_U_22
_atom_site_aniso_U_33
_atom_site_aniso_U_23
_atom_site_aniso_U_13
_atom_site_aniso_U_12
O1 0.0228(6) 0.0289(6) 0.0083(5) -0.0020(4) -0.0018(4) 0.0159(6)
O2 0.0100(5) 0.0187(5) 0.0134(5) 0.0021(4) 0.0010(4) 0.0036(5)
O3 0.0149(5) 0.0095(4) 0.0160(5) -0.0008(4) -0.0005(4) -0.0035(5)
O4 0.0304(7) 0.0229(6) 0.0138(5) 0.0052(4) 0.0052(5) 0.0148(6)
O5 0.0185(6) 0.0155(5) 0.0302(6) 0.0081(5) 0.0088(5) 0.0051(5)
N6 0.0086(6) 0.0097(5) 0.0120(5) 0.0011(4) -0.0004(4) 0.0007(5)
N7 0.0079(5) 0.0135(5) 0.0078(5) 0.0018(4) -0.0005(4) 0.0026(5)
N8 0.0119(6) 0.0269(7) 0.0091(6) 0.0033(5) 0.0022(5) 0.0072(6)
C9 0.0098(6) 0.0110(6) 0.0096(6) 0.0003(5) 0.0006(5) -0.0008(6)
C10 0.0129(7) 0.0112(6) 0.0131(6) 0.0011(5) 0.0016(5) -0.0011(6)
C11 0.0079(6) 0.0199(7) 0.0147(6) 0.0008(6) -0.0013(5) -0.0021(6)
C12 0.0064(6) 0.0122(6) 0.0086(5) 0.0001(5) 0.0004(5) -0.0025(6)
C13 0.0068(6) 0.0152(6) 0.0092(6) 0.0005(5) 0.0002(5) -0.0003(6)
C14 0.0093(6) 0.0096(6) 0.0080(5) 0.0017(5) 0.0013(5) -0.0002(6)
C15 0.0124(7) 0.0219(7) 0.0164(6) -0.0033(6) -0.0007(6) -0.0090(7)
C16 0.0092(6) 0.0116(6) 0.0099(6) 0.0005(5) 0.0012(5) -0.0022(6)
C17 0.0148(7) 0.0173(6) 0.0086(6) -0.0005(5) 0.0014(5) -0.0013(7)
C18 0.0092(6) 0.0130(6) 0.0106(6) 0.0010(5) 0.0027(5) 0.0004(6)
C19 0.0073(6) 0.0094(6) 0.0066(5) 0.0002(4) 0.0005(5) 0.0007(6)
C20 0.0146(7) 0.0200(7) 0.0197(7) 0.0067(6) 0.0013(6) 0.0061(7)
C21 0.0223(8) 0.0293(8) 0.0075(6) -0.0015(6) -0.0010(6) 0.0137(8)
C22 0.0200(8) 0.0267(8) 0.0130(7) -0.0015(6) -0.0011(6) 0.0093(8)
C23 0.0136(7) 0.0203(7) 0.0134(7) -0.0030(6) -0.0002(5) 0.0005(7)
C24 0.0112(6) 0.0137(6) 0.0164(7) 0.0029(5) 0.0009(6) 0.0046(6)
C25 0.0261(9) 0.0319(9) 0.0132(7) 0.0013(6) -0.0012(6) 0.0062(9)
C26 0.0184(8) 0.0145(6) 0.0168(7) -0.0026(5) 0.0017(6) -0.0073(7)
C27 0.0184(8) 0.0278(8) 0.0181(7) -0.0073(6) 0.0054(6) -0.0013(8)
C28 0.0337(10) 0.0325(9) 0.0127(7) -0.0054(7) -0.0004(7) 0.0042(9)
C29 0.0371(10) 0.0299(9) 0.0135(7) 0.0068(6) 0.0050(7) 0.0058(9)
C30 0.0263(9) 0.0255(8) 0.0132(7) 0.0045(6) 0.0029(7) 0.0083(8)
C31 0.0309(9) 0.0360(9) 0.0131(7) 0.0038(7) 0.0018(7) 0.0059(9)
C32 0.0289(9) 0.0292(8) 0.0138(7) -0.0016(7) 0.0074(7) -0.0062(9)
C33 0.0230(9) 0.0533(12) 0.0152(7) -0.0009(8) -0.0039(7) 0.0000(10)
C34 0.0394(12) 0.0546(14) 0.0231(9) 0.0101(9) 0.0055(8) -0.0020(12)
C35 0.0488(13) 0.0561(14) 0.0174(8) 0.0007(9) 0.0147(9) 0.0049(13)
C36 0.0385(11) 0.0403(11) 0.0133(7) -0.0038(7) 0.0070(7) 0.0098(10)
C37 0.0201(9) 0.0573(15) 0.0535(13) -0.0211(13) -0.0015(9) 0.0082(11)
C38 0.0372(12) 0.0455(13) 0.0564(14) 0.0183(12) -0.0172(11) -0.0062(12)

loop_
_atom_type_symbol
_atom_type_description
_atom_type_scat_dispersion_real
_atom_type_scat_dispersion_imag
_atom_type_scat_source
C C 0.0033 0.0016 'International Tables Vol C Tables 4.2.6.8 and 6.1.1.4'
H H 0.0000 0.0000 'International Tables Vol C Tables 4.2.6.8 and 6.1.1.4'
N N 0.0061 0.0033 'International Tables Vol C Tables 4.2.6.8 and 6.1.1.4'
O O 0.0106 0.0060 'International Tables Vol C Tables 4.2.6.8 and 6.1.1.4'

loop_
_geom_angle_atom_site_label_1
_geom_angle_atom_site_label_2
_geom_angle_atom_site_label_3
_geom_angle
C18 O1 C21 117.93(12)
C14 N6 C16 110.79(12)
C14 N6 C24 122.67(13)
C16 N6 C24 126.55(13)
C9 N7 C19 119.44(12)
C9 N8 C17 126.86(13)
O2 C9 N8 124.97(14)
O2 C9 N7 122.23(13)
N8 C9 N7 112.79(13)
C12 C10 C26 118.34(15)
C16 C11 C15 117.32(15)
C10 C12 C16 120.71(14)
C10 C12 C19 130.81(14)
C16 C12 C19 108.47(13)
C18 C13 C19 114.39(12)
O3 C14 N6 126.55(14)
O3 C14 C19 124.80(13)
N6 C14 C19 108.59(12)
C26 C15 C11 121.56(15)
C11 C16 C12 121.76(14)
C11 C16 N6 128.04(14)
C12 C16 N6 110.20(13)
C23 C17 C30 119.44(14)
C23 C17 N8 123.62(14)
C30 C17 N8 116.86(14)
O4 C18 O1 123.98(13)
O4 C18 C13 124.82(13)
O1 C18 C13 111.19(12)
N7 C19 C12 117.39(12)
N7 C19 C13 104.69(11)
C12 C19 C13 113.33(12)
N7 C19 C14 109.99(11)
C12 C19 C14 101.72(11)
C13 C19 C14 109.67(11)
O5 C20 C24 111.28(13)
O1 C21 C25 107.17(14)
O1 C21 C22 107.37(14)
C25 C21 C22 113.67(14)
C21 C22 C33 112.64(15)
C21 C22 C28 108.67(15)
C33 C22 C28 112.96(16)
C17 C23 C27 119.51(15)
N6 C24 C20 111.93(12)
C21 C25 C31 110.09(16)
C15 C26 C10 120.27(14)
C23 C27 C32 121.61(16)
C36 C28 C22 112.15(16)
C32 C29 C30 121.55(17)
C29 C30 C17 119.96(17)
C34 C31 C36 112.81(18)
C34 C31 C25 111.52(17)
C36 C31 C25 108.62(16)
C29 C32 C27 117.91(16)
C29 C32 C35 121.37(18)
C27 C32 C35 120.71(18)
C37 C33 C38 109.26(18)
C37 C33 C22 114.44(19)
C38 C33 C22 112.25(19)
C28 C36 C31 111.95(16)

loop_
_geom_bond_atom_site_label_1
_geom_bond_atom_site_label_2
_geom_bond_distance
O1 C18 1.3227(19)
O1 C21 1.4713(18)
O2 C9 1.2248(19)
O3 C14 1.2212(19)
O4 C18 1.210(2)
O5 C20 1.425(2)
N6 C14 1.3574(19)
N6 C16 1.4126(19)
N6 C24 1.4597(19)
N7 C9 1.3755(18)
N7 C19 1.4548(17)
N8 C9 1.3710(19)
N8 C17 1.4095(19)
C10 C12 1.388(2)
C10 C26 1.402(2)
C11 C16 1.384(2)
C11 C15 1.403(2)
C12 C16 1.393(2)
C12 C19 1.514(2)
C13 C18 1.5089(19)
C13 C19 1.542(2)
C14 C19 1.550(2)
C15 C26 1.389(2)
C17 C23 1.392(2)
C17 C30 1.398(2)
C20 C24 1.525(2)
C21 C25 1.517(3)
C21 C22 1.521(3)
C22 C33 1.543(3)
C22 C28 1.544(2)
C23 C27 1.392(2)
C25 C31 1.533(2)
C27 C32 1.396(3)
C28 C36 1.525(3)
C29 C32 1.386(3)
C29 C30 1.386(2)
C31 C34 1.519(3)
C31 C36 1.533(3)
C32 C35 1.510(2)
C33 C37 1.521(3)
C33 C38 1.523(4)

loop_
_cod_related_entry_id
_cod_related_entry_database
_cod_related_entry_code
1 ChemSpider 21194236
